data_7246472
loop_
_publ_author_name
'Chanmungkalakul, Supphachok'
'Huang, Shiqing'
'Wu, Xia'
'Ang, Esther Cai Xia'
'Yang, Zi-Qi'
'Li, Yongxin'
'Yan, Xiaoyu'
'Tan, Choon-Hong'
'Tan, Davin'
'Liu, Xiaogang'

_publ_section_title
;
 Ground-state intramolecular proton transfer inhibits the selective
 methylation on quinoline and pyridine derivatives.
;
_journal_issue 15
_journal_name_full 'Physical chemistry chemical physics : PCCP'
_journal_page_first 10599
_journal_page_last 10603
_journal_paper_doi 10.1039/d3cp00123g
_journal_volume 25
_journal_year 2023
_chemical_formula_sum 'C5 H7 I2 N3'
_chemical_formula_weight 362.94
_space_group_crystal_system hexagonal
_space_group_IT_number 169
_space_group_name_Hall 'P 61'
_space_group_name_H-M_alt 'P 61'
_atom_sites_solution_hydrogens geom
_audit_update_record
;
2021-12-13 deposited with the CCDC.	2023-03-20 downloaded from the CCDC.
;
_cell_angle_alpha 90
_cell_angle_beta 90
_cell_angle_gamma 120
_cell_formula_units_Z 6
_cell_length_a 7.0916(2)
_cell_length_b 7.0916(2)
_cell_length_c 31.4164(13)
_cell_measurement_reflns_used 8247
_cell_measurement_temperature 100.(2)
_cell_measurement_theta_max 33.5527
_cell_measurement_theta_min 3.3171
_cell_volume 1368.28(8)
_computing_cell_refinement 'SAINT V8.40B (Bruker AXS LLC, 2019)'
_computing_data_collection 'APEX4 (Ver 2021.4-0, Bruker AXS Inc., 2021)'
_computing_data_reduction 'SAINT V8.40B (Bruker AXS LLC, 2019)'
_computing_publication_material 'APEX4 (Ver 2021.4-0, Bruker AXS Inc., 2021)'
_computing_structure_refinement 'SHELXL-2018/3 (Sheldrick, 2018)'
_computing_structure_solution 'XT, VERSION 2018/2'
_diffrn_ambient_temperature 100.(2)
_diffrn_detector_area_resol_mean 7.3910
_diffrn_measured_fraction_theta_full 0.980
_diffrn_measured_fraction_theta_max 0.980
_diffrn_measurement_device 'four-circle diffractometer'
_diffrn_measurement_device_type 'Photon II CPADs detector'
_diffrn_measurement_method 'phi and omega scans'
_diffrn_radiation_monochromator 'Multilayer Mirror'
_diffrn_radiation_probe x-ray
_diffrn_radiation_type MoK\a
_diffrn_radiation_wavelength 0.71073
_diffrn_reflns_av_R_equivalents 0.1235
_diffrn_reflns_av_unetI/netI 0.0895
_diffrn_reflns_limit_h_max 10
_diffrn_reflns_limit_h_min -10
_diffrn_reflns_limit_k_max 9
_diffrn_reflns_limit_k_min -10
_diffrn_reflns_limit_l_max 49
_diffrn_reflns_limit_l_min -41
_diffrn_reflns_number 20272
_diffrn_reflns_theta_full 25.24
_diffrn_reflns_theta_max 33.72
_diffrn_reflns_theta_min 1.95
_diffrn_source 'Incoatec microfocus source'
_diffrn_source_current 1.4
_diffrn_source_power 0.07
_diffrn_source_type 'Bruker D8 Quest'
_diffrn_source_voltage 50
_exptl_absorpt_coefficient_mu 6.832
_exptl_absorpt_correction_T_max 0.97
_exptl_absorpt_correction_T_min 0.80
_exptl_absorpt_correction_type multi-scan
_exptl_absorpt_process_details
;
Krause, L., Herbst-Irmer, R., Sheldrick, G. M., Stalke, D. (2015).
"Comparison of silver and molybdenum microfocus X-ray sources for
single-crystal structure determination"
J. Appl. Cryst. 48, 3-10.
doi:10.1107/S1600576714022985
;
_exptl_crystal_colour yellow
_exptl_crystal_density_diffrn 2.643
_exptl_crystal_density_method 'not measured'
_exptl_crystal_description needle
_exptl_crystal_F_000 984
_exptl_crystal_size_max 0.040
_exptl_crystal_size_mid 0.010
_exptl_crystal_size_min 0.005
_refine_diff_density_max 1.339
_refine_diff_density_min -1.267
_refine_ls_abs_structure_details
;

Flack x determined using 942 quotients [(I+)-(I-)]/[(I+)+(I-)]
(Parsons, Flack and Wagner, Acta Cryst. B69 (2013) 249-259).
;
_refine_ls_abs_structure_Flack -0.06(4)
_refine_ls_extinction_method none
_refine_ls_goodness_of_fit_ref 1.033
_refine_ls_hydrogen_treatment constr
_refine_ls_matrix_type full
_refine_ls_number_parameters 94
_refine_ls_number_reflns 3262
_refine_ls_number_restraints 1
_refine_ls_restrained_S_all 1.033
_refine_ls_R_factor_all 0.0717
_refine_ls_R_factor_gt 0.0397
_refine_ls_shift/su_max 0.001
_refine_ls_shift/su_mean 0.000
_refine_ls_structure_factor_coef Fsqd
_refine_ls_weighting_details 'w=1/[\s^2^(Fo^2^)+(0.0080P)^2^+3.9345P] where P=(Fo^2^+2Fc^2^)/3'
_refine_ls_weighting_scheme calc
_refine_ls_wR_factor_gt 0.0623
_refine_ls_wR_factor_ref 0.0682
_reflns_Friedel_coverage 0.804
_reflns_Friedel_fraction_full 1.000
_reflns_Friedel_fraction_max 0.813
_reflns_number_gt 2598
_reflns_number_total 3262
_reflns_threshold_expression 'I > 2\s(I)'
_cod_data_source_file d3cp00123g2.cif
_cod_data_source_block tch207m
_cod_depositor_comments
;
The following automatic conversions were performed:

data item '_diffrn_radiation_probe' value 'X-ray' was changed to
'x-ray' in accordance with the
/home/data/users/saulius/crontab/automatic-downloads/rss-feeds/RSC/lib/dictionaries/cif_core.dic
dictionary named 'cif_core.dic' version 2.4.2 last updated on
2011-04-26.

data item '_exptl_absorpt_correction_type' value 'Multi-Scan' was
changed to 'multi-scan' in accordance with the
/home/data/users/saulius/crontab/automatic-downloads/rss-feeds/RSC/lib/dictionaries/cif_core.dic
dictionary named 'cif_core.dic' version 2.4.2 last updated on
2011-04-26.

Automatic conversion script
Id: cif_fix_values 7556 2019-12-06 15:28:31Z antanas 

 Adding full bibliography for 7246469--7246475.cif.
;
_cod_original_cell_volume 1368.28(10)
_cod_database_code 7246472

loop_
_space_group_symop_operation_xyz
'x, y, z'
'-y, x-y, z+1/3'
'-x+y, -x, z+2/3'
'-x, -y, z+1/2'
'y, -x+y, z+5/6'
'x-y, x, z+1/6'

loop_
_atom_site_type_symbol
_atom_site_label
_atom_site_fract_x
_atom_site_fract_y
_atom_site_fract_z
_atom_site_U_iso_or_equiv
_atom_site_adp_type
_atom_site_calc_flag
_atom_site_refinement_flags_adp
_atom_site_refinement_flags_occupancy
_atom_site_refinement_flags_posn
_atom_site_occupancy
_atom_site_disorder_assembly
_atom_site_disorder_group
C C1 0.1162(16) 0.5488(16) 0.4510(3) 0.0166(19) Uani d . . . 1 . .
H H1 0.165775 0.659905 0.430033 0.020000 Uiso calc U . R 1 . .
C C2 0.1596(14) 0.6134(15) 0.4937(3) 0.0156(18) Uani d . . . 1 . .
C C3 -0.0236(14) 0.2437(17) 0.5111(3) 0.0155(18) Uani d . . . 1 . .
H H3 -0.076493 0.132738 0.532177 0.019000 Uiso calc U . R 1 . .
C C4 -0.0609(16) 0.1884(17) 0.4678(3) 0.0179(19) Uani d . . . 1 . .
C C5 0.1253(17) 0.5062(17) 0.5687(3) 0.019(2) Uani d . . . 1 . .
H H5A 0.049425 0.583343 0.577566 0.028000 Uiso calc U . R 1 . .
H H5B 0.281853 0.598869 0.573858 0.028000 Uiso calc U . R 1 . .
H H5C 0.070213 0.371337 0.585185 0.028000 Uiso calc U . R 1 . .
I I1 0.32309(10) 0.94439(10) 0.50772(2) 0.01770(13) Uani d . . . 1 . .
I I2 0.61235(10) 0.50322(10) 0.52224(2) 0.01538(12) Uani d . . . 1 . .
N N1 0.0117(13) 0.3449(13) 0.4379(2) 0.0185(17) Uani d . . . 1 . .
N N2 0.0866(12) 0.4531(13) 0.5226(2) 0.0146(15) Uani d . . . 1 . .
N N3 -0.1695(14) -0.0200(14) 0.4545(3) 0.0224(19) Uani d . . . 1 . .
H H3A -0.190584 -0.049400 0.427087 0.027000 Uiso calc U . R 1 . .
H H3B -0.219447 -0.126735 0.473134 0.027000 Uiso calc U . R 1 . .

loop_
_atom_site_aniso_label
_atom_site_aniso_U_11
_atom_site_aniso_U_22
_atom_site_aniso_U_33
_atom_site_aniso_U_12
_atom_site_aniso_U_13
_atom_site_aniso_U_23
C1 0.016(5) 0.019(5) 0.011(4) 0.006(4) -0.001(3) -0.001(3)
C2 0.008(4) 0.015(5) 0.022(4) 0.005(4) 0.003(3) 0.003(4)
C3 0.008(4) 0.019(5) 0.016(4) 0.004(4) 0.003(3) -0.001(3)
C4 0.015(5) 0.023(5) 0.019(4) 0.012(4) 0.000(4) 0.002(4)
C5 0.018(5) 0.023(5) 0.017(4) 0.012(4) 0.001(4) 0.001(4)
I1 0.0174(3) 0.0178(3) 0.0174(2) 0.0084(3) -0.0029(2) -0.0022(2)
I2 0.0144(3) 0.0159(3) 0.0170(2) 0.0084(3) -0.0005(2) 0.0011(2)
N1 0.017(4) 0.017(4) 0.016(3) 0.004(3) 0.000(3) 0.001(3)
N2 0.011(4) 0.018(4) 0.014(3) 0.007(3) 0.000(3) 0.000(3)
N3 0.027(5) 0.010(4) 0.022(4) 0.004(4) -0.003(3) 0.002(3)

loop_
_atom_type_symbol
_atom_type_description
_atom_type_scat_dispersion_real
_atom_type_scat_dispersion_imag
_atom_type_scat_source
C C 0.0033 0.0016 'International Tables Vol C Tables 4.2.6.8 and 6.1.1.4'
H H 0.0000 0.0000 'International Tables Vol C Tables 4.2.6.8 and 6.1.1.4'
I I -0.4742 1.8119 'International Tables Vol C Tables 4.2.6.8 and 6.1.1.4'
N N 0.0061 0.0033 'International Tables Vol C Tables 4.2.6.8 and 6.1.1.4'

loop_
_geom_angle_atom_site_label_1
_geom_angle_atom_site_label_2
_geom_angle_atom_site_label_3
_geom_angle_site_symmetry_1
_geom_angle_site_symmetry_3
_geom_angle
_geom_angle_publ_flag
N1 C1 C2 . . 124.8(9) ?
N2 C2 C1 . . 116.3(8) ?
N2 C2 I1 . . 125.0(7) ?
C1 C2 I1 . . 118.6(7) ?
N2 C3 C4 . . 119.8(9) ?
N1 C4 N3 . . 117.4(8) ?
N1 C4 C3 . . 120.4(9) ?
N3 C4 C3 . . 122.2(9) ?
C1 N1 C4 . . 117.3(8) ?
C3 N2 C2 . . 121.5(8) ?
C3 N2 C5 . . 118.4(8) ?
C2 N2 C5 . . 120.1(8) ?

loop_
_geom_bond_atom_site_label_1
_geom_bond_atom_site_label_2
_geom_bond_site_symmetry_2
_geom_bond_distance
_geom_bond_publ_flag
C1 N1 . 1.319(12) ?
C1 C2 . 1.400(12) ?
C2 N2 . 1.341(12) ?
C2 I1 . 2.080(9) ?
C3 N2 . 1.336(13) ?
C3 C4 . 1.405(13) ?
C4 N1 . 1.346(12) ?
C4 N3 . 1.347(13) ?
C5 N2 . 1.488(12) ?
